data_9014680
loop_
_publ_author_name
'Herdtweck, E.'
'Kornprobst, T.'
'Sieber, R.'
'Straver, L.'
'Plank, J.'

_publ_section_title
;
 Crystal structure, synthesis, and properties of
 tri-calcium di-citrate tetra-hydrate [Ca3(C6H5O7)2(H2O)2]*2H2O
 Notwe: polymorph of earlandite
;
_journal_name_full 'Zeitschrift fur Anorganische und Allgemeine Chemie'
_journal_page_first 655
_journal_page_last 659
_journal_volume 637
_journal_year 2011
_chemical_compound_source Synthetic
_chemical_formula_sum 'C4 H6 Ca O6'
_space_group_IT_number 2
_symmetry_space_group_name_Hall '-P 1'
_symmetry_space_group_name_H-M 'P -1'
_cell_angle_alpha 72.213
_cell_angle_beta 79.718
_cell_angle_gamma 89.791
_cell_length_a 5.9466
_cell_length_b 10.2247
_cell_length_c 16.6496
_cell_formula_units_Z 6
_cell_volume 947.062
_database_code_amcsd 0019542
_exptl_crystal_density_diffrn 2.001
_cod_original_formula_sum 'Ca O6 C4 H6'
_cod_database_code 9014680
_amcsd_formula_title Ca3(C6H5O7)2(H2O)2&#x00B7;2H2O

loop_
_space_group_symop_operation_xyz
x,y,z
-x,-y,-z

loop_
_atom_site_aniso_label
_atom_site_aniso_U_11
_atom_site_aniso_U_22
_atom_site_aniso_U_33
_atom_site_aniso_U_12
_atom_site_aniso_U_13
_atom_site_aniso_U_23
Ca1 0.01640 0.02030 0.01180 0.00320 -0.00370 -0.00320
Ca2 0.00950 0.01550 0.01250 0.00370 -0.00230 -0.00430
Ca3 0.00910 0.01310 0.01200 0.00160 -0.00150 -0.00170
O1 0.02400 0.03100 0.01580 -0.01290 -0.00610 0.00120
O1W 0.04400 0.02600 0.05100 -0.01090 -0.02200 0.00000
O2 0.01700 0.02300 0.01400 -0.00160 -0.00440 0.00380
O2W 0.02900 0.07000 0.05900 0.02700 -0.02200 -0.04500
O3 0.01620 0.02200 0.01510 0.00080 -0.00020 -0.01060
O4 0.01650 0.01770 0.01460 -0.00110 -0.00340 -0.00330
O5 0.01560 0.01280 0.01630 -0.00130 0.00150 -0.00350
O6 0.00790 0.01870 0.02800 0.00220 -0.00330 -0.00410
O7 0.01030 0.01930 0.01180 0.00200 -0.00370 -0.00410
O11 0.01840 0.01850 0.01280 0.00590 -0.00050 -0.00480
O12 0.01760 0.01700 0.01250 0.00350 -0.00140 -0.00020
O13 0.02000 0.03200 0.01440 0.00690 -0.00490 -0.01040
O14 0.03100 0.03500 0.01820 0.02060 -0.01090 -0.01260
O15 0.01420 0.01700 0.02600 0.00740 -0.00460 -0.00920
O16 0.00940 0.03000 0.02310 0.00220 -0.00450 -0.01110
O17 0.00700 0.02210 0.01250 0.00350 -0.00170 -0.00670
C1 0.01700 0.02300 0.00800 0.00800 -0.00020 -0.00100
C2 0.01300 0.01700 0.01500 0.00300 -0.00420 -0.00100
C3 0.00700 0.01400 0.01200 0.00300 -0.00390 -0.00400
C4 0.00900 0.01700 0.01200 -0.00030 0.00050 -0.00400
C5 0.00700 0.01700 0.01700 0.00070 -0.00280 -0.00300
C6 0.01600 0.01400 0.00800 -0.00010 -0.00100 -0.00400
C11 0.00600 0.02800 0.01100 0.00400 -0.00590 -0.00800
C12 0.01400 0.01400 0.01300 0.00420 -0.00260 -0.00600
C13 0.00700 0.01800 0.01200 0.00320 -0.00410 -0.00900
C14 0.01600 0.01800 0.01500 0.00400 -0.00560 -0.00800
C15 0.01500 0.01900 0.01200 -0.00200 0.00130 -0.00600
C16 0.01300 0.01200 0.00900 0.00040 -0.00300 0.00000
O3W 0.07300 0.05200 0.03600 0.01000 -0.01600 -0.01600
O4W 0.05700 0.04300 0.05900 -0.00100 -0.01300 -0.00900

loop_
_atom_site_label
_atom_site_fract_x
_atom_site_fract_y
_atom_site_fract_z
_atom_site_occupancy
_atom_site_U_iso_or_equiv
Ca1 0.24405 0.12048 0.00367 1.00000 0.01640
Ca2 -0.05062 -0.18055 0.60432 1.00000 0.01250
Ca3 0.45185 -0.42098 0.60335 1.00000 0.01200
O1 0.17580 0.28350 -0.13870 1.00000 0.02520
O1W 0.50200 0.31430 -0.01360 1.00000 0.04130
O2 -0.05020 0.09760 -0.07990 1.00000 0.02000
O2W -0.06150 0.24840 0.04880 1.00000 0.04520
O3 0.18800 0.29360 -0.51960 1.00000 0.01700
O4 0.26690 0.47130 -0.47950 1.00000 0.01660
O5 0.04900 0.58160 -0.32630 1.00000 0.01570
O6 -0.28930 0.47130 -0.30640 1.00000 0.01890
O7 0.27490 0.35320 -0.30590 1.00000 0.01380
O11 0.23470 -0.00740 0.48130 1.00000 0.01690
O12 0.31060 -0.22390 0.52180 1.00000 0.01690
O13 0.54810 0.00160 0.08300 1.00000 0.02120
O14 0.31060 0.12020 0.14490 1.00000 0.02630
O15 0.45410 0.25420 0.32220 1.00000 0.01840
O16 0.79210 0.16440 0.30340 1.00000 0.02000
O17 0.22710 0.04100 0.30830 1.00000 0.01360
C1 0.02080 0.20280 -0.14150 1.00000 0.01720
C2 -0.08090 0.22600 -0.22140 1.00000 0.01570
C3 0.03540 0.33740 -0.30420 1.00000 0.01070
C4 0.00320 0.29090 -0.38150 1.00000 0.01310
C5 0.16310 0.35760 -0.46570 1.00000 0.01410
C6 -0.07710 0.47570 -0.31250 1.00000 0.01270
C11 0.33840 -0.10600 0.46740 1.00000 0.01400
C12 0.50110 -0.09300 0.38460 1.00000 0.01330
C13 0.46730 0.02740 0.30610 1.00000 0.01100
C14 0.58120 -0.00840 0.22500 1.00000 0.01530
C15 0.47250 0.04220 0.14550 1.00000 0.01560
C16 0.57930 0.15960 0.31080 1.00000 0.01200
O3W 0.90910 0.42200 0.15210 1.00000 0.05240
O4W 0.39270 0.43210 0.13170 1.00000 0.05430
H1W1 0.53300 0.34300 0.02600 1.00000 0.05000
H1W2 0.50900 0.38000 -0.05900 1.00000 0.05000
H2W1 -0.15800 0.26100 0.01700 1.00000 0.05400
H2W2 -0.08700 0.30200 0.07800 1.00000 0.05400
H7 0.29600 0.35250 -0.25720 1.00000 0.01600
H17 0.15810 0.01870 0.35960 1.00000 0.01600
H21 -0.24210 0.24920 -0.20780 1.00000 0.01900
H22 -0.08330 0.13760 -0.23420 1.00000 0.01900
H41 0.01930 0.19030 -0.36590 1.00000 0.01600
H42 -0.15570 0.30800 -0.39070 1.00000 0.01600
H121 0.48760 -0.17970 0.37060 1.00000 0.01600
H122 0.65910 -0.08360 0.39410 1.00000 0.01600
H141 0.74190 0.02900 0.20930 1.00000 0.01800
H142 0.58510 -0.10980 0.24050 1.00000 0.01800
H3W1 0.84100 0.49500 0.15100 1.00000 0.06300
H3W2 0.89700 0.36600 0.20300 1.00000 0.06300
H4W1 0.26700 0.40400 0.12600 1.00000 0.06500
H4W2 0.42000 0.41700 0.18100 1.00000 0.06500

loop_
_cod_related_entry_id
_cod_related_entry_database
_cod_related_entry_code
1 AMCSD 0019542
